data_4075903
loop_
_publ_author_name
'Schneider, Daniel'
'Schuster, Oliver'
'Schmidbaur, Hubert'

_publ_section_title
;
 Attempted Oxidative Addition of Halogens to (Isocyanide)gold(I)
 Complexes&#x00A7;
;
_journal_issue 14
_journal_name_full Organometallics
_journal_page_first 3547
_journal_paper_doi 10.1021/om0502739
_journal_volume 24
_journal_year 2005
_chemical_formula_sum 'C10 H18 Au2 I4 N2'
_chemical_formula_weight 1067.80
_chemical_name_systematic
; 
 ? 
;
_space_group_IT_number 15
_symmetry_cell_setting monoclinic
_symmetry_space_group_name_Hall '-C 2yc'
_symmetry_space_group_name_H-M 'C 1 2/c 1'
_atom_sites_solution_hydrogens geom
_atom_sites_solution_primary direct
_atom_sites_solution_secondary difmap
_audit_creation_method SHELXL-97
_cell_angle_alpha 90.00
_cell_angle_beta 100.2835(17)
_cell_angle_gamma 90.00
_cell_formula_units_Z 4
_cell_length_a 16.1578(6)
_cell_length_b 6.5733(3)
_cell_length_c 19.8037(9)
_cell_measurement_reflns_used 32730
_cell_measurement_temperature 143(2)
_cell_volume 2069.57(15)
_computing_cell_refinement DENZO
_computing_data_collection XPRESS
_computing_data_reduction SCALEPACK
_computing_molecular_graphics SHELXTL-PLUS
_computing_publication_material 'SHELXL-97 (Sheldrick, 1997)'
_computing_structure_refinement 'SHELXL-97 (Sheldrick, 1997)'
_computing_structure_solution 'SHELXS-97 (Sheldrick, 1990)'
_diffrn_ambient_temperature 143(2)
_diffrn_measured_fraction_theta_full 0.992
_diffrn_measured_fraction_theta_max 0.992
_diffrn_measurement_device_type 'NONIUS DIP 2020'
_diffrn_measurement_method phi-rotaion
_diffrn_radiation_monochromator graphite
_diffrn_radiation_source 'fine-focus sealed tube'
_diffrn_radiation_type MoK\a
_diffrn_radiation_wavelength 0.71073
_diffrn_reflns_av_R_equivalents 0.0759
_diffrn_reflns_av_sigmaI/netI 0.0383
_diffrn_reflns_limit_h_max 19
_diffrn_reflns_limit_h_min -19
_diffrn_reflns_limit_k_max 7
_diffrn_reflns_limit_k_min -7
_diffrn_reflns_limit_l_max 23
_diffrn_reflns_limit_l_min -23
_diffrn_reflns_number 32730
_diffrn_reflns_theta_full 25.51
_diffrn_reflns_theta_max 25.51
_diffrn_reflns_theta_min 2.56
_exptl_absorpt_coefficient_mu 20.117
_exptl_absorpt_correction_T_max 1.776
_exptl_absorpt_correction_T_min 0.706
_exptl_absorpt_correction_type refdelf
_exptl_absorpt_process_details
;
Platon Delabs
(See: Walker, N. & Stuart, D. (1983) Acta Cryst. A39, 158-166)
;
_exptl_crystal_colour 'dark red'
_exptl_crystal_density_diffrn 3.427
_exptl_crystal_density_method 'not measured'
_exptl_crystal_description needle
_exptl_crystal_F_000 1848
_exptl_crystal_size_max 0.50
_exptl_crystal_size_mid 0.20
_exptl_crystal_size_min 0.10
_refine_diff_density_max 1.945
_refine_diff_density_min -1.847
_refine_diff_density_rms 0.304
_refine_ls_extinction_method none
_refine_ls_goodness_of_fit_ref 1.162
_refine_ls_hydrogen_treatment riding
_refine_ls_matrix_type full
_refine_ls_number_parameters 83
_refine_ls_number_reflns 1916
_refine_ls_number_restraints 0
_refine_ls_restrained_S_all 1.162
_refine_ls_R_factor_all 0.0373
_refine_ls_R_factor_gt 0.0365
_refine_ls_shift/su_max 0.001
_refine_ls_shift/su_mean 0.000
_refine_ls_structure_factor_coef Fsqd
_refine_ls_weighting_details 'calc w=1/[\s^2^(Fo^2^)+(0.0554P)^2^+10.6570P] where P=(Fo^2^+2Fc^2^)/3'
_refine_ls_weighting_scheme calc
_refine_ls_wR_factor_gt 0.0969
_refine_ls_wR_factor_ref 0.0978
_reflns_number_gt 1860
_reflns_number_total 1916
_reflns_threshold_expression >2sigma(I)
_cod_data_source_file om0502739si20050411_094602.cif
_cod_data_source_block dani17
_cod_depositor_comments
;
The following automatic conversions were performed:

'_exptl_absorpt_correction_type' value 'REFDELF' changed to 'refdelf'
according to /home/saulius/struct/CIF-dictionaries/cif_core.dic
dictionary named 'cif_core.dic' version 2.4.1 from 2010-06-29.

Automatic conversion script
Id: cif_fix_values 1715 2011-07-08 13:25:40Z adriana 
;
_cod_original_cell_volume 2069.56(15)
_cod_original_sg_symbol_H-M C2/c
_cod_database_code 4075903

loop_
_symmetry_equiv_pos_as_xyz
'x, y, z'
'-x, y, -z+1/2'
'x+1/2, y+1/2, z'
'-x+1/2, y+1/2, -z+1/2'
'-x, -y, -z'
'x, -y, z-1/2'
'-x+1/2, -y+1/2, -z'
'x+1/2, -y+1/2, z-1/2'

loop_
_atom_site_label
_atom_site_type_symbol
_atom_site_fract_x
_atom_site_fract_y
_atom_site_fract_z
_atom_site_U_iso_or_equiv
_atom_site_adp_type
_atom_site_occupancy
_atom_site_symmetry_multiplicity
_atom_site_calc_flag
_atom_site_refinement_flags
Au1 Au 0.0000 0.06476(6) 0.7500 0.03279(17) Uani 1 2 d S
Au2 Au 0.0000 0.56184(6) 0.7500 0.03389(17) Uani 1 2 d S
I1 I -0.08034(3) 0.56520(7) 0.62668(2) 0.03803(18) Uani 1 1 d .
I2 I -0.02034(3) 0.15651(7) 0.53962(2) 0.03568(18) Uani 1 1 d .
N1 N -0.1875(4) 0.0589(8) 0.6753(3) 0.0313(13) Uani 1 1 d .
C2 C -0.2743(5) 0.0449(11) 0.6377(4) 0.0334(16) Uani 1 1 d .
C1 C -0.1190(5) 0.0634(10) 0.7033(4) 0.0359(17) Uani 1 1 d .
C4 C -0.3167(5) 0.2467(14) 0.6448(5) 0.0469(19) Uani 1 1 d .
H4A H -0.2893 0.3529 0.6219 0.070 Uiso 1 1 calc R
H4B H -0.3121 0.2804 0.6935 0.070 Uiso 1 1 calc R
H4C H -0.3762 0.2377 0.6235 0.070 Uiso 1 1 calc R
C5 C -0.3159(5) -0.1236(14) 0.6729(5) 0.0436(18) Uani 1 1 d .
H5A H -0.2876 -0.2532 0.6680 0.065 Uiso 1 1 calc R
H5B H -0.3754 -0.1344 0.6516 0.065 Uiso 1 1 calc R
H5C H -0.3116 -0.0914 0.7217 0.065 Uiso 1 1 calc R
C3 C -0.2706(6) -0.0048(16) 0.5640(4) 0.052(2) Uani 1 1 d .
H3A H -0.2432 -0.1370 0.5618 0.078 Uiso 1 1 calc R
H3B H -0.2384 0.1005 0.5451 0.078 Uiso 1 1 calc R
H3C H -0.3278 -0.0102 0.5374 0.078 Uiso 1 1 calc R

loop_
_atom_site_aniso_label
_atom_site_aniso_U_11
_atom_site_aniso_U_22
_atom_site_aniso_U_33
_atom_site_aniso_U_23
_atom_site_aniso_U_13
_atom_site_aniso_U_12
Au1 0.0265(3) 0.0387(3) 0.0336(3) 0.000 0.00653(18) 0.000
Au2 0.0367(3) 0.0378(3) 0.0296(3) 0.000 0.01258(19) 0.000
I1 0.0471(3) 0.0367(3) 0.0314(3) -0.00151(17) 0.0099(2) 0.00388(19)
I2 0.0373(3) 0.0419(3) 0.0291(3) -0.00191(17) 0.0095(2) -0.00064(18)
N1 0.028(3) 0.036(3) 0.031(3) 0.000(2) 0.005(3) 0.002(2)
C2 0.030(4) 0.041(4) 0.029(4) -0.004(3) 0.005(3) -0.002(3)
C1 0.044(5) 0.031(4) 0.038(4) -0.003(3) 0.021(4) 0.003(3)
C4 0.038(4) 0.048(5) 0.050(5) 0.001(4) -0.003(3) 0.010(4)
C5 0.030(4) 0.050(4) 0.050(5) 0.015(4) 0.006(3) -0.001(4)
C3 0.052(5) 0.073(6) 0.029(4) -0.007(4) 0.004(4) 0.011(5)

loop_
_atom_type_symbol
_atom_type_description
_atom_type_scat_dispersion_real
_atom_type_scat_dispersion_imag
_atom_type_scat_source
C C 0.0033 0.0016 'International Tables Vol C Tables 4.2.6.8 and 6.1.1.4'
H H 0.0000 0.0000 'International Tables Vol C Tables 4.2.6.8 and 6.1.1.4'
N N 0.0061 0.0033 'International Tables Vol C Tables 4.2.6.8 and 6.1.1.4'
I I -0.4742 1.8119 'International Tables Vol C Tables 4.2.6.8 and 6.1.1.4'
Au Au -2.0133 8.8022 'International Tables Vol C Tables 4.2.6.8 and 6.1.1.4'

loop_
_geom_angle_atom_site_label_1
_geom_angle_atom_site_label_2
_geom_angle_atom_site_label_3
_geom_angle
_geom_angle_site_symmetry_1
_geom_angle_site_symmetry_3
C1 Au1 C1 179.5(4) 2_556 .
C1 Au1 Au2 90.25(19) 2_556 .
C1 Au1 Au2 90.25(19) . .
C1 Au1 Au2 89.75(19) 2_556 1_545
C1 Au1 Au2 89.75(19) . 1_545
Au2 Au1 Au2 180.0 . 1_545
I1 Au2 I1 179.01(3) . 2_556
I1 Au2 Au1 90.496(12) . .
I1 Au2 Au1 90.496(12) 2_556 .
I1 Au2 Au1 89.504(12) . 1_565
I1 Au2 Au1 89.504(12) 2_556 1_565
Au1 Au2 Au1 180.0 . 1_565
C1 N1 C2 177.4(7) . .
N1 C2 C3 107.8(7) . .
N1 C2 C4 107.8(6) . .
C3 C2 C4 112.1(7) . .
N1 C2 C5 105.8(6) . .
C3 C2 C5 112.4(7) . .
C4 C2 C5 110.5(7) . .
N1 C1 Au1 178.4(6) . .
C2 C4 H4A 109.5 . .
C2 C4 H4B 109.5 . .
H4A C4 H4B 109.5 . .
C2 C4 H4C 109.5 . .
H4A C4 H4C 109.5 . .
H4B C4 H4C 109.5 . .
C2 C5 H5A 109.5 . .
C2 C5 H5B 109.5 . .
H5A C5 H5B 109.5 . .
C2 C5 H5C 109.5 . .
H5A C5 H5C 109.5 . .
H5B C5 H5C 109.5 . .
C2 C3 H3A 109.5 . .
C2 C3 H3B 109.5 . .
H3A C3 H3B 109.5 . .
C2 C3 H3C 109.5 . .
H3A C3 H3C 109.5 . .
H3B C3 H3C 109.5 . .

loop_
_geom_bond_atom_site_label_1
_geom_bond_atom_site_label_2
_geom_bond_distance
_geom_bond_site_symmetry_2
Au1 C1 1.980(9) 2_556
Au1 C1 1.980(9) .
Au1 Au2 3.2674(5) .
Au1 Au2 3.3059(5) 1_545
Au2 I1 2.5531(5) .
Au2 I1 2.5531(5) 2_556
Au2 Au1 3.3059(5) 1_565
I2 I2 2.7381(9) 5_556
N1 C1 1.145(11) .
N1 C2 1.469(10) .
C2 C3 1.507(11) .
C2 C4 1.511(11) .
C2 C5 1.527(11) .
C4 H4A 0.9800 .
C4 H4B 0.9800 .
C4 H4C 0.9800 .
C5 H5A 0.9800 .
C5 H5B 0.9800 .
C5 H5C 0.9800 .
C3 H3A 0.9800 .
C3 H3B 0.9800 .
C3 H3C 0.9800 .

loop_
_geom_torsion_atom_site_label_1
_geom_torsion_atom_site_label_2
_geom_torsion_atom_site_label_3
_geom_torsion_atom_site_label_4
_geom_torsion
_geom_torsion_site_symmetry_1
_geom_torsion_site_symmetry_4
C1 Au1 Au2 I1 137.1(2) 2_556 .
C1 Au1 Au2 I1 -42.9(2) . .
Au2 Au1 Au2 I1 110(100) 1_545 .
C1 Au1 Au2 I1 -42.9(2) 2_556 2_556
C1 Au1 Au2 I1 137.1(2) . 2_556
Au2 Au1 Au2 I1 -70(100) 1_545 2_556
C1 Au1 Au2 Au1 -153(100) 2_556 1_565
C1 Au1 Au2 Au1 27(100) . 1_565
Au2 Au1 Au2 Au1 0(41) 1_545 1_565
C1 N1 C2 C3 -41(16) . .
C1 N1 C2 C4 -162(16) . .
C1 N1 C2 C5 80(16) . .
C2 N1 C1 Au1 2(38) . .
C1 Au1 C1 N1 -39(26) 2_556 .
Au2 Au1 C1 N1 141(26) . .
Au2 Au1 C1 N1 -39(26) 1_545 .
